data_7223408
loop_
_publ_author_name
'Chen, Chun-Hong'
'Xu, Guan-Cheng'

_publ_section_title
;
 Synthesis, characterization and disorder--order phase transition of
 inorganic--organic hybrid materials (H2dabco-CH2-Cl)[MIICl4] (M = Co, Zn)
;
_journal_issue 4
_journal_name_full CrystEngComm
_journal_page_first 550
_journal_paper_doi 10.1039/C5CE02059J
_journal_volume 18
_journal_year 2016
_chemical_formula_sum 'C7 H15 Cl5 Co N2'
_chemical_formula_weight 363.39
_chemical_name_systematic
; 
 ? 
;
_space_group_IT_number 14
_symmetry_cell_setting monoclinic
_symmetry_space_group_name_Hall '-P 2ybc'
_symmetry_space_group_name_H-M 'P 1 21/c 1'
_atom_sites_solution_hydrogens geom
_atom_sites_solution_primary direct
_atom_sites_solution_secondary difmap
_audit_creation_method SHELXL-97
_audit_update_record
;
2015-12-02 deposited with the CCDC.
2015-12-03 downloaded from the CCDC.
;
_cell_angle_alpha 90.00
_cell_angle_beta 91.329(3)
_cell_angle_gamma 90.00
_cell_formula_units_Z 4
_cell_length_a 10.0525(19)
_cell_length_b 12.081(2)
_cell_length_c 11.042(2)
_cell_measurement_reflns_used 5500
_cell_measurement_temperature 100(2)
_cell_measurement_theta_max 27.4351
_cell_measurement_theta_min 2.4994
_cell_volume 1340.6(4)
_computing_cell_refinement 'Bruker SMART APEX II'
_computing_data_collection 'Bruker SMART APEX II'
_computing_data_reduction 'Bruker SAINT'
_computing_molecular_graphics 'Bruker SHELXTL'
_computing_publication_material 'Bruker SHELXTL'
_computing_structure_refinement 'SHELXL-97 (Sheldrick, 1997)'
_computing_structure_solution 'SHELXS-97 (Sheldrick, 1990)'
_diffrn_ambient_temperature 100(2)
_diffrn_measured_fraction_theta_full 0.993
_diffrn_measured_fraction_theta_max 0.993
_diffrn_measurement_device_type 'Bruker APEX-II CCD'
_diffrn_measurement_method '\f and \w scans'
_diffrn_radiation_monochromator graphite
_diffrn_radiation_source 'fine-focus sealed tube'
_diffrn_radiation_type MoK\a
_diffrn_radiation_wavelength 0.71073
_diffrn_reflns_av_R_equivalents 0.0165
_diffrn_reflns_av_sigmaI/netI 0.0177
_diffrn_reflns_limit_h_max 10
_diffrn_reflns_limit_h_min -11
_diffrn_reflns_limit_k_max 14
_diffrn_reflns_limit_k_min -13
_diffrn_reflns_limit_l_max 13
_diffrn_reflns_limit_l_min -13
_diffrn_reflns_number 6654
_diffrn_reflns_theta_full 25.10
_diffrn_reflns_theta_max 25.10
_diffrn_reflns_theta_min 2.64
_exptl_absorpt_coefficient_mu 2.247
_exptl_absorpt_correction_T_max 0.5927
_exptl_absorpt_correction_T_min 0.5427
_exptl_absorpt_correction_type multi-scan
_exptl_absorpt_process_details sadabs
_exptl_crystal_colour blue
_exptl_crystal_density_diffrn 1.801
_exptl_crystal_density_method 'not measured'
_exptl_crystal_description block
_exptl_crystal_F_000 732
_exptl_crystal_size_max 0.31
_exptl_crystal_size_mid 0.27
_exptl_crystal_size_min 0.26
_refine_diff_density_max 0.281
_refine_diff_density_min -0.328
_refine_diff_density_rms 0.061
_refine_ls_extinction_method none
_refine_ls_goodness_of_fit_ref 1.033
_refine_ls_hydrogen_treatment mixed
_refine_ls_matrix_type full
_refine_ls_number_parameters 140
_refine_ls_number_reflns 2362
_refine_ls_number_restraints 1
_refine_ls_restrained_S_all 1.033
_refine_ls_R_factor_all 0.0209
_refine_ls_R_factor_gt 0.0199
_refine_ls_shift/su_max 0.001
_refine_ls_shift/su_mean 0.000
_refine_ls_structure_factor_coef Fsqd
_refine_ls_weighting_details 'calc w=1/[\s^2^(Fo^2^)+(0.0260P)^2^+0.7433P] where P=(Fo^2^+2Fc^2^)/3'
_refine_ls_weighting_scheme calc
_refine_ls_wR_factor_gt 0.0490
_refine_ls_wR_factor_ref 0.0495
_reflns_number_gt 2277
_reflns_number_total 2362
_reflns_threshold_expression >2sigma(I)
_cod_data_source_file c5ce02059j2.cif
_cod_data_source_block Co100K
_cod_depositor_comments
;
The following automatic conversions were performed:

'_symmetry_cell_setting' value 'Monoclinic' changed to 'monoclinic'
according to
/usr/data/users/saulius/crontab/automatic-downloads/rss-feeds/RSC/lib/dictionaries/cif_core.dic
dictionary named 'cif_core.dic' version 2.4.2 from 2011-04-26.

Automatic conversion script
Id: cif_fix_values 4268 2015-11-12 08:31:59Z antanas 

 Adding full bibliography for 7223407--7223410.cif.
;
_cod_original_cell_volume 1340.5(4)
_cod_original_sg_symbol_H-M 'P2(1)/c  '
_cod_original_formula_sum 'C7 H15 Cl5 Co N2 '
_cod_database_code 7223408

loop_
_symmetry_equiv_pos_as_xyz
'x, y, z'
'-x, y+1/2, -z+1/2'
'-x, -y, -z'
'x, -y-1/2, z-1/2'

loop_
_atom_site_label
_atom_site_type_symbol
_atom_site_fract_x
_atom_site_fract_y
_atom_site_fract_z
_atom_site_U_iso_or_equiv
_atom_site_adp_type
_atom_site_occupancy
_atom_site_symmetry_multiplicity
_atom_site_calc_flag
_atom_site_refinement_flags
Co1 Co 0.72965(2) 0.075592(18) 0.210440(19) 0.01381(8) Uani 1 1 d .
N1 N 0.75017(13) -0.04320(11) 0.67381(12) 0.0125(3) Uani 1 1 d .
Cl1 Cl 0.91150(4) 0.13447(3) 0.11018(4) 0.01940(10) Uani 1 1 d .
C1 C 0.74016(17) -0.11457(15) 0.56203(15) 0.0190(4) Uani 1 1 d .
H1A H 0.7198 -0.0671 0.4909 0.023 Uiso 1 1 calc R
H1B H 0.6657 -0.1674 0.5706 0.023 Uiso 1 1 calc R
N2 N 0.75219(14) 0.08017(11) 0.85808(13) 0.0143(3) Uani 1 1 d D
H2 H 0.7555(18) 0.1230(14) 0.9227(15) 0.015(5) Uiso 1 1 d D
Cl2 Cl 0.72459(6) 0.14820(4) 0.39901(4) 0.03274(13) Uani 1 1 d .
C2 C 0.86842(16) 0.03394(14) 0.67147(16) 0.0181(4) Uani 1 1 d .
H2A H 0.8636 0.0800 0.5974 0.022 Uiso 1 1 calc R
H2B H 0.9517 -0.0097 0.6700 0.022 Uiso 1 1 calc R
C3 C 0.86929(18) 0.10797(15) 0.78295(17) 0.0222(4) Uani 1 1 d .
H3A H 0.9526 0.0966 0.8309 0.027 Uiso 1 1 calc R
H3B H 0.8649 0.1866 0.7580 0.027 Uiso 1 1 calc R
Cl3 Cl 0.72015(5) -0.10893(4) 0.23143(4) 0.02669(11) Uani 1 1 d .
Cl4 Cl 0.56106(4) 0.14773(3) 0.09523(4) 0.01943(10) Uani 1 1 d .
C4 C 0.62396(16) 0.02507(14) 0.67628(15) 0.0167(3) Uani 1 1 d .
H4A H 0.5456 -0.0246 0.6765 0.020 Uiso 1 1 calc R
H4B H 0.6175 0.0720 0.6029 0.020 Uiso 1 1 calc R
Cl5 Cl 0.88712(4) -0.18858(4) 0.53663(4) 0.02503(11) Uani 1 1 d .
C5 C 0.62463(18) 0.09768(15) 0.78874(16) 0.0209(4) Uani 1 1 d .
H5A H 0.6160 0.1764 0.7651 0.025 Uiso 1 1 calc R
H5B H 0.5485 0.0783 0.8399 0.025 Uiso 1 1 calc R
C6 C 0.75836(17) -0.11284(14) 0.78703(14) 0.0162(3) Uani 1 1 d .
H6A H 0.8398 -0.1589 0.7865 0.019 Uiso 1 1 calc R
H6B H 0.6804 -0.1628 0.7898 0.019 Uiso 1 1 calc R
C7 C 0.76136(17) -0.03765(13) 0.89840(14) 0.0156(3) Uani 1 1 d .
H7A H 0.6858 -0.0556 0.9509 0.019 Uiso 1 1 calc R
H7B H 0.8450 -0.0494 0.9457 0.019 Uiso 1 1 calc R

loop_
_atom_site_aniso_label
_atom_site_aniso_U_11
_atom_site_aniso_U_22
_atom_site_aniso_U_33
_atom_site_aniso_U_23
_atom_site_aniso_U_13
_atom_site_aniso_U_12
Co1 0.01790(13) 0.01055(13) 0.01307(13) 0.00043(8) 0.00229(9) -0.00043(8)
N1 0.0144(7) 0.0119(6) 0.0111(7) 0.0000(5) 0.0017(5) 0.0012(5)
Cl1 0.0138(2) 0.0246(2) 0.0198(2) -0.00118(17) 0.00205(15) -0.00277(16)
C1 0.0234(9) 0.0196(9) 0.0141(8) -0.0061(7) 0.0022(7) 0.0035(7)
N2 0.0187(7) 0.0113(7) 0.0129(7) -0.0018(5) 0.0005(6) -0.0001(5)
Cl2 0.0726(4) 0.0141(2) 0.0117(2) 0.00053(16) 0.0035(2) 0.0026(2)
C2 0.0154(8) 0.0185(9) 0.0207(9) 0.0015(7) 0.0045(7) -0.0040(7)
C3 0.0251(9) 0.0176(9) 0.0243(10) 0.0001(7) 0.0054(7) -0.0086(7)
Cl3 0.0417(3) 0.0103(2) 0.0280(2) 0.00155(17) -0.0002(2) 0.00150(18)
Cl4 0.0153(2) 0.0226(2) 0.0203(2) 0.00283(16) 0.00103(15) 0.00014(15)
C4 0.0138(8) 0.0190(9) 0.0173(8) -0.0011(7) 0.0003(6) 0.0051(7)
Cl5 0.0308(2) 0.0225(2) 0.0221(2) -0.00308(17) 0.00931(18) 0.00851(18)
C5 0.0224(9) 0.0181(9) 0.0220(9) -0.0045(7) -0.0045(7) 0.0091(7)
C6 0.0250(9) 0.0110(8) 0.0127(8) 0.0024(6) 0.0020(7) 0.0009(7)
C7 0.0225(9) 0.0109(8) 0.0135(8) 0.0011(6) 0.0007(6) -0.0004(6)

loop_
_atom_type_symbol
_atom_type_description
_atom_type_scat_dispersion_real
_atom_type_scat_dispersion_imag
_atom_type_scat_source
C C 0.0033 0.0016 'International Tables Vol C Tables 4.2.6.8 and 6.1.1.4'
H H 0.0000 0.0000 'International Tables Vol C Tables 4.2.6.8 and 6.1.1.4'
N N 0.0061 0.0033 'International Tables Vol C Tables 4.2.6.8 and 6.1.1.4'
O O 0.0106 0.0060 'International Tables Vol C Tables 4.2.6.8 and 6.1.1.4'
S S 0.1246 0.1234 'International Tables Vol C Tables 4.2.6.8 and 6.1.1.4'
Co Co 0.3494 0.9721 'International Tables Vol C Tables 4.2.6.8 and 6.1.1.4'
Cl Cl 0.1484 0.1585 'International Tables Vol C Tables 4.2.6.8 and 6.1.1.4'

loop_
_geom_angle_atom_site_label_1
_geom_angle_atom_site_label_2
_geom_angle_atom_site_label_3
_geom_angle
Cl3 Co1 Cl2 106.76(2)
Cl3 Co1 Cl4 113.984(19)
Cl2 Co1 Cl4 109.56(2)
Cl3 Co1 Cl1 113.447(19)
Cl2 Co1 Cl1 111.26(2)
Cl4 Co1 Cl1 101.85(2)
C1 N1 C6 111.18(13)
C1 N1 C2 112.11(13)
C6 N1 C2 109.30(13)
C1 N1 C4 106.64(12)
C6 N1 C4 108.58(12)
C2 N1 C4 108.92(13)
N1 C1 Cl5 112.45(11)
C5 N2 C7 109.52(13)
C5 N2 C3 111.21(14)
C7 N2 C3 109.62(13)
N1 C2 C3 109.78(13)
N2 C3 C2 109.11(13)
N1 C4 C5 109.95(13)
N2 C5 C4 108.94(13)
N1 C6 C7 109.59(13)
N2 C7 C6 109.06(13)

loop_
_geom_bond_atom_site_label_1
_geom_bond_atom_site_label_2
_geom_bond_distance
Co1 Cl3 2.2434(6)
Co1 Cl2 2.2610(6)
Co1 Cl4 2.2693(5)
Co1 Cl1 2.2731(5)
N1 C1 1.507(2)
N1 C6 1.508(2)
N1 C2 1.511(2)
N1 C4 1.514(2)
C1 Cl5 1.7550(17)
N2 C5 1.493(2)
N2 C7 1.494(2)
N2 C3 1.494(2)
C2 C3 1.521(2)
C4 C5 1.520(2)
C6 C7 1.529(2)
